data_7043374
loop_
_publ_author_name
'He, Piao'
'Wu, Le'
'Wu, Jin-Ting'
'Yin, Xin'
'Gozin, Michael'
'Zhang, Jian-Guo'

_publ_section_title
;
 Alkali and alkaline earth metal salts of tetrazolone: structurally
 interesting and excellently thermostable
;
_journal_name_full 'Dalton Trans.'
_journal_paper_doi 10.1039/C7DT01179B
_journal_year 2017
_chemical_formula_moiety 'C H N4 O Rb'
_chemical_formula_sum 'C H N4 O Rb'
_chemical_formula_weight 170.53
_chemical_name_systematic 'Rubidium 5-oxotetrazolate'
_space_group_crystal_system triclinic
_space_group_IT_number 2
_space_group_name_Hall '-P 1'
_space_group_name_H-M_alt 'P -1'
_symmetry_space_group_name_Hall '-P 1'
_symmetry_space_group_name_H-M 'P -1'
_atom_sites_solution_hydrogens geom
_atom_sites_solution_primary direct
_audit_creation_date 2017-04-25
_audit_creation_method
;
Olex2 1.2
(compiled 2017.03.28 svn.r3405 for OlexSys, GUI svn.r5335)
;
_audit_update_record
;
2017-05-25 deposited with the CCDC.
2017-06-16 downloaded from the CCDC.
;
_cell_angle_alpha 67.2890(10)
_cell_angle_beta 71.8880(10)
_cell_angle_gamma 89.451(2)
_cell_formula_units_Z 2
_cell_length_a 4.9480(3)
_cell_length_b 7.1191(6)
_cell_length_c 7.4189(7)
_cell_measurement_reflns_used 733
_cell_measurement_temperature 298(2)
_cell_measurement_theta_max 28.442
_cell_measurement_theta_min 3.148
_cell_volume 227.30(3)
_computing_cell_refinement 'Bruker SMART'
_computing_data_collection 'Bruker SMART'
_computing_data_reduction 'Bruker SAINT'
_computing_molecular_graphics 'Olex2 (Dolomanov et al., 2009)'
_computing_publication_material 'Olex2 (Dolomanov et al., 2009)'
_computing_structure_refinement 'XL (Sheldrick, 2008)'
_computing_structure_solution 'ShelXS (Sheldrick, 2008)'
_diffrn_ambient_temperature 298.15
_diffrn_measured_fraction_theta_full 0.980
_diffrn_measured_fraction_theta_max 0.980
_diffrn_measurement_device_type 'CCD area detector'
_diffrn_measurement_method 'phi and omega scans'
_diffrn_radiation_type MoK\a
_diffrn_radiation_wavelength 0.71073
_diffrn_reflns_av_R_equivalents 0.0945
_diffrn_reflns_av_unetI/netI 0.0727
_diffrn_reflns_Laue_measured_fraction_full 0.980
_diffrn_reflns_Laue_measured_fraction_max 0.980
_diffrn_reflns_limit_h_max 5
_diffrn_reflns_limit_h_min -5
_diffrn_reflns_limit_k_max 7
_diffrn_reflns_limit_k_min -8
_diffrn_reflns_limit_l_max 8
_diffrn_reflns_limit_l_min -8
_diffrn_reflns_number 1155
_diffrn_reflns_point_group_measured_fraction_full 0.980
_diffrn_reflns_point_group_measured_fraction_max 0.980
_diffrn_reflns_theta_full 25.010
_diffrn_reflns_theta_max 25.010
_diffrn_reflns_theta_min 3.433
_exptl_absorpt_coefficient_mu 10.755
_exptl_absorpt_correction_T_max 0.3585
_exptl_absorpt_correction_T_min 0.0789
_exptl_absorpt_correction_type multi-scan
_exptl_absorpt_process_details sadabs
_exptl_crystal_colour white
_exptl_crystal_colour_primary white
_exptl_crystal_density_diffrn 2.492
_exptl_crystal_density_method 'not measured'
_exptl_crystal_description block
_exptl_crystal_F_000 160
_exptl_crystal_size_max 0.48
_exptl_crystal_size_mid 0.3
_exptl_crystal_size_min 0.12
_refine_diff_density_max 2.839
_refine_diff_density_min -2.671
_refine_diff_density_rms 0.532
_refine_ls_extinction_method none
_refine_ls_goodness_of_fit_ref 1.334
_refine_ls_hydrogen_treatment constr
_refine_ls_matrix_type full
_refine_ls_number_parameters 64
_refine_ls_number_reflns 786
_refine_ls_number_restraints 0
_refine_ls_restrained_S_all 1.334
_refine_ls_R_factor_all 0.1303
_refine_ls_R_factor_gt 0.1196
_refine_ls_shift/su_max 0.000
_refine_ls_shift/su_mean 0.000
_refine_ls_structure_factor_coef Fsqd
_refine_ls_weighting_details 'w=1/[\s^2^(Fo^2^)+(0.2000P)^2^] where P=(Fo^2^+2Fc^2^)/3'
_refine_ls_weighting_scheme calc
_refine_ls_wR_factor_gt 0.2932
_refine_ls_wR_factor_ref 0.3052
_reflns_Friedel_coverage 0.000
_reflns_number_gt 673
_reflns_number_total 786
_reflns_threshold_expression 'I > 2\s(I)'
_cod_data_source_file c7dt01179b2.cif
_cod_data_source_block 140630a
_cod_database_code 7043374
_shelx_shelxl_version_number 2014/7
_shelx_space_group_comment
;
The symmetry employed for this shelxl refinement is uniquely defined
by the following loop, which should always be used as a source of
symmetry information in preference to the above space-group names.
They are only intended as comments.
;
_shelx_estimated_absorpt_t_max 0.359
_shelx_estimated_absorpt_t_min 0.079
_olex2_refinement_description
;
1. Fixed Uiso
 At 1.2 times of:
  All N(H) groups
2.a Aromatic/amide H refined with riding coordinates:
 N1(H1)
;
_olex2_submission_special_instructions 'No special instructions were received'

loop_
_space_group_symop_operation_xyz
'x, y, z'
'-x, -y, -z'

loop_
_atom_site_label
_atom_site_type_symbol
_atom_site_fract_x
_atom_site_fract_y
_atom_site_fract_z
_atom_site_U_iso_or_equiv
_atom_site_adp_type
_atom_site_occupancy
_atom_site_site_symmetry_order
_atom_site_calc_flag
_atom_site_refinement_flags_posn
Rb1 Rb 0.8805(3) 1.0794(2) 0.2339(2) 0.0355(9) Uani 1 1 d .
N1 N 0.814(3) 0.4471(18) 0.747(2) 0.030(3) Uani 1 1 d .
H1 H 0.9914 0.4782 0.7257 0.036 Uiso 1 1 calc R
N2 N 0.676(3) 0.254(2) 0.819(2) 0.039(3) Uani 1 1 d .
N3 N 0.417(3) 0.2700(19) 0.821(2) 0.039(3) Uani 1 1 d .
N4 N 0.371(3) 0.4680(19) 0.761(2) 0.031(3) Uani 1 1 d .
O1 O 0.674(2) 0.7748(15) 0.6493(18) 0.037(3) Uani 1 1 d .
C1 C 0.617(3) 0.583(2) 0.713(2) 0.028(3) Uani 1 1 d .

loop_
_atom_site_aniso_label
_atom_site_aniso_U_11
_atom_site_aniso_U_22
_atom_site_aniso_U_33
_atom_site_aniso_U_23
_atom_site_aniso_U_13
_atom_site_aniso_U_12
Rb1 0.0297(12) 0.0355(11) 0.0395(12) -0.0150(8) -0.0091(8) 0.0042(7)
N1 0.009(5) 0.029(6) 0.053(8) -0.018(6) -0.009(6) 0.003(5)
N2 0.028(7) 0.033(7) 0.035(7) -0.001(6) 0.000(6) -0.007(6)
N3 0.018(7) 0.025(6) 0.063(9) -0.010(6) -0.011(7) -0.003(5)
N4 0.016(6) 0.034(7) 0.043(8) -0.016(6) -0.009(6) 0.000(5)
O1 0.040(6) 0.026(5) 0.045(6) -0.010(5) -0.020(6) 0.007(5)
C1 0.013(7) 0.043(9) 0.028(7) -0.014(7) -0.007(6) 0.005(6)

loop_
_atom_type_symbol
_atom_type_description
_atom_type_scat_dispersion_real
_atom_type_scat_dispersion_imag
_atom_type_scat_source
C C 0.0033 0.0016 'International Tables Vol C Tables 4.2.6.8 and 6.1.1.4'
H H 0.0000 0.0000 'International Tables Vol C Tables 4.2.6.8 and 6.1.1.4'
N N 0.0061 0.0033 'International Tables Vol C Tables 4.2.6.8 and 6.1.1.4'
O O 0.0106 0.0060 'International Tables Vol C Tables 4.2.6.8 and 6.1.1.4'
Rb Rb -0.9393 2.9676 'International Tables Vol C Tables 4.2.6.8 and 6.1.1.4'

loop_
_geom_angle_atom_site_label_1
_geom_angle_atom_site_label_2
_geom_angle_atom_site_label_3
_geom_angle
_geom_angle_site_symmetry_1
_geom_angle_site_symmetry_3
N1 Rb1 C1 97.2(3) 1_564 2_776
N2 Rb1 N1 114.5(3) 2_766 1_564
N2 Rb1 N1 21.8(3) 1_564 1_564
N2 Rb1 N2 107.5(3) 2_766 1_564
N2 Rb1 N4 160.6(3) 2_766 2_676
N2 Rb1 N4 77.6(3) 1_564 2_676
N2 Rb1 N4 88.8(3) 2_766 1_664
N2 Rb1 N4 62.3(3) 1_564 1_664
N2 Rb1 C1 176.8(3) 2_766 2_676
N2 Rb1 C1 95.5(4) 2_766 2_776
N2 Rb1 C1 70.8(3) 1_564 2_676
N2 Rb1 C1 118.9(4) 1_564 2_776
N3 Rb1 N1 89.2(4) 2_666 1_564
N3 Rb1 N1 58.1(3) 1_664 1_564
N3 Rb1 N2 70.1(4) 2_666 2_766
N3 Rb1 N2 68.8(4) 1_664 1_564
N3 Rb1 N2 67.6(4) 2_666 1_564
N3 Rb1 N2 67.6(3) 1_664 2_766
N3 Rb1 N3 103.5(3) 2_666 1_664
N3 Rb1 N4 21.4(3) 1_664 1_664
N3 Rb1 N4 115.5(4) 2_666 1_664
N3 Rb1 N4 98.2(3) 1_664 2_676
N3 Rb1 N4 127.9(3) 2_666 2_676
N3 Rb1 C1 165.7(3) 2_666 2_776
N3 Rb1 C1 106.7(4) 2_666 2_676
N3 Rb1 C1 69.7(3) 1_664 2_776
N3 Rb1 C1 113.7(3) 1_664 2_676
N4 Rb1 N1 45.1(3) 1_664 1_564
N4 Rb1 N1 63.8(3) 2_676 1_564
N4 Rb1 N4 76.9(3) 2_676 1_664
N4 Rb1 C1 62.6(3) 1_664 2_776
N4 Rb1 C1 66.3(3) 2_676 2_776
N4 Rb1 C1 22.4(3) 2_676 2_676
O1 Rb1 N1 113.2(3) 2_776 1_564
O1 Rb1 N1 74.6(3) 2_676 1_564
O1 Rb1 N1 155.3(3) . 1_564
O1 Rb1 N2 138.3(3) . 1_564
O1 Rb1 N2 72.6(3) 2_676 1_564
O1 Rb1 N2 81.4(3) . 2_766
O1 Rb1 N2 81.7(3) 2_776 2_766
O1 Rb1 N2 134.2(3) 2_776 1_564
O1 Rb1 N2 156.8(3) 2_676 2_766
O1 Rb1 N3 89.3(3) 2_676 2_666
O1 Rb1 N3 130.2(3) 2_676 1_664
O1 Rb1 N3 74.5(4) 2_776 1_664
O1 Rb1 N3 145.5(3) . 1_664
O1 Rb1 N3 149.7(3) 2_776 2_666
O1 Rb1 N3 78.3(4) . 2_666
O1 Rb1 N4 81.6(3) 2_776 2_676
O1 Rb1 N4 159.2(3) . 1_664
O1 Rb1 N4 42.6(3) 2_676 2_676
O1 Rb1 N4 107.7(3) . 2_676
O1 Rb1 N4 73.5(3) 2_776 1_664
O1 Rb1 N4 110.5(3) 2_676 1_664
O1 Rb1 O1 86.9(3) . 2_776
O1 Rb1 O1 84.0(3) . 2_676
O1 Rb1 O1 115.4(4) 2_676 2_776
O1 Rb1 C1 98.1(3) . 2_676
O1 Rb1 C1 20.6(3) 2_676 2_676
O1 Rb1 C1 101.4(3) 2_776 2_676
O1 Rb1 C1 104.7(3) 2_676 2_776
O1 Rb1 C1 100.0(3) . 2_776
O1 Rb1 C1 17.8(3) 2_776 2_776
C1 Rb1 N1 65.0(3) 2_676 1_564
C1 Rb1 N4 92.7(3) 2_676 1_664
C1 Rb1 C1 87.6(4) 2_676 2_776
Rb1 N1 H1 79.6 1_546 .
N2 N1 Rb1 64.5(9) . 1_546
N2 N1 H1 126.1 . .
N2 N1 C1 107.9(12) . .
C1 N1 Rb1 130.1(10) . 1_546
C1 N1 H1 126.1 . .
Rb1 N2 Rb1 72.5(3) 2_766 1_546
N1 N2 Rb1 93.7(10) . 1_546
N1 N2 Rb1 112.6(9) . 2_766
N3 N2 Rb1 125.5(11) . 1_546
N3 N2 Rb1 134.2(11) . 2_766
N3 N2 N1 107.9(12) . .
Rb1 N3 Rb1 76.5(3) 2_666 1_446
N2 N3 Rb1 122.7(11) . 1_446
N2 N3 Rb1 115.9(10) . 2_666
N2 N3 N4 110.0(12) . .
N4 N3 Rb1 98.9(9) . 1_446
N4 N3 Rb1 127.8(10) . 2_666
Rb1 N4 Rb1 103.1(3) 2_676 1_446
N3 N4 Rb1 59.6(8) . 1_446
N3 N4 Rb1 162.0(10) . 2_676
N3 N4 C1 108.7(12) . .
C1 N4 Rb1 134.7(10) . 1_446
C1 N4 Rb1 79.2(8) . 2_676
Rb1 O1 Rb1 115.4(4) 2_676 2_776
Rb1 O1 Rb1 93.1(3) . 2_776
Rb1 O1 Rb1 96.0(3) . 2_676
C1 O1 Rb1 104.9(9) . 2_676
C1 O1 Rb1 116.9(9) . 2_776
C1 O1 Rb1 129.3(10) . .
Rb1 C1 Rb1 87.6(4) 2_676 2_776
N1 C1 Rb1 83.4(8) . 2_776
N1 C1 Rb1 163.3(11) . 2_676
N4 C1 Rb1 78.4(8) . 2_676
N4 C1 Rb1 157.6(10) . 2_776
N4 C1 N1 105.4(13) . .
O1 C1 Rb1 54.5(7) . 2_676
O1 C1 Rb1 45.3(7) . 2_776
O1 C1 N1 124.0(13) . .
O1 C1 N4 130.5(13) . .

loop_
_geom_bond_atom_site_label_1
_geom_bond_atom_site_label_2
_geom_bond_distance
_geom_bond_site_symmetry_2
Rb1 N1 3.668(14) 1_564
Rb1 N2 3.317(15) 1_564
Rb1 N2 3.268(15) 2_766
Rb1 N3 3.120(14) 2_666
Rb1 N3 3.173(15) 1_664
Rb1 N4 3.634(13) 1_664
Rb1 N4 3.454(12) 2_676
Rb1 O1 2.936(11) 2_776
Rb1 O1 2.858(11) .
Rb1 O1 2.918(11) 2_676
Rb1 C1 3.463(15) 2_676
Rb1 C1 3.681(16) 2_776
N1 Rb1 3.668(14) 1_546
N1 H1 0.8600 .
N1 N2 1.365(19) .
N1 C1 1.376(18) .
N2 Rb1 3.317(15) 1_546
N2 Rb1 3.268(15) 2_766
N2 N3 1.284(19) .
N3 Rb1 3.120(14) 2_666
N3 Rb1 3.173(14) 1_446
N3 N4 1.344(17) .
N4 Rb1 3.634(13) 1_446
N4 Rb1 3.454(12) 2_676
N4 C1 1.35(2) .
O1 Rb1 2.936(11) 2_776
O1 Rb1 2.918(11) 2_676
O1 C1 1.259(19) .
C1 Rb1 3.463(15) 2_676
C1 Rb1 3.681(16) 2_776

loop_
_geom_torsion_atom_site_label_1
_geom_torsion_atom_site_label_2
_geom_torsion_atom_site_label_3
_geom_torsion_atom_site_label_4
_geom_torsion
_geom_torsion_site_symmetry_1
_geom_torsion_site_symmetry_4
Rb1 N1 N2 Rb1 -72.6(6) 1_546 2_766
Rb1 N1 N2 N3 129.3(14) 1_546 .
Rb1 N1 C1 Rb1 86.1(9) 1_546 2_776
Rb1 N1 C1 Rb1 28(4) 1_546 2_676
Rb1 N1 C1 N4 -73.0(15) 1_546 .
Rb1 N1 C1 O1 107.3(15) 1_546 .
Rb1 N2 N3 Rb1 -100.0(12) 1_546 2_666
Rb1 N2 N3 Rb1 0.3(19) 2_766 2_666
Rb1 N2 N3 Rb1 -9.9(16) 1_546 1_446
Rb1 N2 N3 Rb1 90.5(16) 2_766 1_446
Rb1 N2 N3 N4 -154.1(11) 2_766 .
Rb1 N2 N3 N4 105.6(13) 1_546 .
Rb1 N3 N4 Rb1 97(3) 2_666 2_676
Rb1 N3 N4 Rb1 18(3) 1_446 2_676
Rb1 N3 N4 Rb1 79.8(9) 2_666 1_446
Rb1 N3 N4 C1 131.4(10) 1_446 .
Rb1 N3 N4 C1 -148.8(10) 2_666 .
Rb1 N4 C1 Rb1 -46(3) 1_446 2_776
Rb1 N4 C1 Rb1 52(3) 2_676 2_776
Rb1 N4 C1 Rb1 -97.9(10) 1_446 2_676
Rb1 N4 C1 N1 65.5(16) 1_446 .
Rb1 N4 C1 N1 163.3(11) 2_676 .
Rb1 N4 C1 O1 -17.0(16) 2_676 .
Rb1 N4 C1 O1 -114.9(17) 1_446 .
Rb1 O1 C1 Rb1 119.6(13) . 2_776
Rb1 O1 C1 Rb1 -111.1(10) . 2_676
Rb1 O1 C1 Rb1 -129.3(10) 2_676 2_776
Rb1 O1 C1 Rb1 129.3(10) 2_776 2_676
Rb1 O1 C1 N1 89.2(17) . .
Rb1 O1 C1 N1 -30(2) 2_776 .
Rb1 O1 C1 N1 -159.8(13) 2_676 .
Rb1 O1 C1 N4 -90.4(19) . .
Rb1 O1 C1 N4 21(2) 2_676 .
Rb1 O1 C1 N4 149.9(14) 2_776 .
N1 N2 N3 Rb1 -118.2(11) . 1_446
N1 N2 N3 Rb1 151.6(11) . 2_666
N1 N2 N3 N4 -3(2) . .
N2 N1 C1 Rb1 99(4) . 2_676
N2 N1 C1 Rb1 157.4(12) . 2_776
N2 N1 C1 N4 -1.6(16) . .
N2 N1 C1 O1 178.7(16) . .
N2 N3 N4 Rb1 -112(3) . 2_676
N2 N3 N4 Rb1 -129.7(16) . 1_446
N2 N3 N4 C1 2(2) . .
N3 N4 C1 Rb1 -163.3(12) . 2_676
N3 N4 C1 Rb1 -111(3) . 2_776
N3 N4 C1 N1 0.0(17) . .
N3 N4 C1 O1 179.7(16) . .
C1 N1 N2 Rb1 160.9(10) . 2_766
C1 N1 N2 Rb1 -126.5(11) . 1_546
C1 N1 N2 N3 2.7(18) . .
